data_9017885
loop_
_publ_author_name
'Bechtold, A.'
'Wildner, M.'

_publ_section_title
;
 Crystal chemistry of the kieserite-cobaltkieserite solid solution,
 Mg1-xCox(SO4)*H2O: well-behaved oddities
;
_journal_name_full 'European Journal of Mineralogy'
_journal_page_first 43
_journal_page_last 52
_journal_volume 28
_journal_year 2016
_chemical_compound_source Synthetic
_chemical_formula_sum 'Co H2 O5 S'
_chemical_name_mineral Cobaltkieserite
_space_group_IT_number 15
_space_group_name_Hall '-C 2yc'
_space_group_name_H-M_alt 'C 1 2/c 1'
_symmetry_space_group_name_H-M 'C 1 2/c 1'
_cell_angle_alpha 90
_cell_angle_beta 118.58
_cell_angle_gamma 90
_cell_length_a 6.970
_cell_length_b 7.595
_cell_length_c 7.632
_cell_formula_units_Z 4
_cell_volume 354.787
_database_code_amcsd 0021003
_exptl_crystal_density_diffrn 3.239
_cod_data_source_file inputs/fixed/split/08641.cif
_cod_data_source_block 08641
_cod_original_formula_sum 'Co S O5 H2'
_cod_database_code 9017885

loop_
_space_group_symop_operation_xyz
x,y,z
1/2+x,1/2+y,z
x,-y,1/2+z
1/2+x,1/2-y,1/2+z
-x,y,1/2-z
1/2-x,1/2+y,1/2-z
-x,-y,-z
1/2-x,1/2-y,-z

loop_
_atom_site_aniso_label
_atom_site_aniso_U_11
_atom_site_aniso_U_22
_atom_site_aniso_U_33
_atom_site_aniso_U_12
_atom_site_aniso_U_13
_atom_site_aniso_U_23
Co 0.00710 0.00810 0.00840 0.00010 0.00360 0.00050
S 0.00540 0.00670 0.00850 0.00000 0.00310 0.00000
O1 0.00830 0.01540 0.01630 0.00380 0.00470 0.00740
O2 0.01180 0.01090 0.01670 0.00140 0.00910 0.00490
O3 0.01050 0.01160 0.01080 0.00000 0.00560 0.00000

loop_
_atom_site_label
_atom_site_fract_x
_atom_site_fract_y
_atom_site_fract_z
_atom_site_U_iso_or_equiv
Co 0.00000 0.50000 0.00000 0.00790
S 0.00000 0.15369 0.25000 0.00700
O1 0.17264 0.04269 0.40007 0.01380
O2 0.09688 0.26658 0.15385 0.01220
O3 0.00000 0.63879 0.25000 0.01080
H 0.11000 0.70500 0.29700 0.03930

loop_
_cod_related_entry_id
_cod_related_entry_database
_cod_related_entry_code
1 AMCSD 0021003
